data_7059260
loop_
_publ_author_name
'Biswas, Nirmalendu'
'Bera, Sachinath'
'Sepay, Nayim'
'Pal, Amrita'
'Halder, Tanmoy'
'Ray, Sudipta'
'Acharyya, Swarnali'
'Biswas, Anup Kumar'
'Drew, Michael G. B.'
'Ghosh, Tapas'

_publ_section_title
;
 Simultaneous formation of non-oxidovanadium(iv) and oxidovanadium(v)
 complexes incorporating phenol-based hydrazone ligands in aerobic
 conditions
;
_journal_issue 9
_journal_name_full 'New Journal of Chemistry'
_journal_page_first 3700
_journal_page_last 3716
_journal_paper_doi 10.1039/C9NJ06114B
_journal_volume 44
_journal_year 2020
_chemical_formula_sum 'C16 H17 N3 O3'
_chemical_formula_weight 299.32
_space_group_crystal_system monoclinic
_space_group_IT_number 14
_space_group_name_Hall '-P 2ybc'
_space_group_name_H-M_alt 'P 1 21/c 1'
_atom_sites_solution_hydrogens mixed
_audit_creation_method SHELXL-2016/6
_audit_update_record
;
2018-06-25 deposited with the CCDC.	2020-01-31 downloaded from the CCDC.
;
_cell_angle_alpha 90
_cell_angle_beta 111.721(11)
_cell_angle_gamma 90
_cell_formula_units_Z 4
_cell_length_a 16.7983(14)
_cell_length_b 7.3360(8)
_cell_length_c 12.7009(13)
_cell_measurement_reflns_used 6403
_cell_measurement_temperature 150(2)
_cell_measurement_theta_max 30.00
_cell_measurement_theta_min 3.48
_cell_volume 1454.0(3)
_computing_cell_refinement 'Crysalis, Oxford Diffraction'
_computing_data_collection 'Crysalis, Oxford Diffraction'
_computing_data_reduction 'Crysalis, Oxford Diffraction'
_computing_molecular_graphics PLATON(Spek,2004)
_computing_publication_material 'SHELXL, PLATON, WINGX (Ferrugia, 2012)'
_computing_structure_refinement 'SHELXL (Sheldrick, 2008)'
_computing_structure_solution 'SHELXS (Sheldrick, 2008)'
_diffrn_ambient_temperature 150(2)
_diffrn_measured_fraction_theta_full 0.972
_diffrn_measured_fraction_theta_max 0.958
_diffrn_measurement_device_type 'Oxford Diffaction X-Calibor System'
_diffrn_measurement_method '321 frames, counting time 10 s.'
_diffrn_radiation_monochromator graphite
_diffrn_radiation_source 'fine-focus sealed tube'
_diffrn_radiation_type MoK\a
_diffrn_radiation_wavelength 0.71073
_diffrn_reflns_av_R_equivalents 0.0440
_diffrn_reflns_av_unetI/netI 0.0770
_diffrn_reflns_Laue_measured_fraction_full 0.972
_diffrn_reflns_Laue_measured_fraction_max 0.958
_diffrn_reflns_limit_h_max 16
_diffrn_reflns_limit_h_min -23
_diffrn_reflns_limit_k_max 10
_diffrn_reflns_limit_k_min -5
_diffrn_reflns_limit_l_max 17
_diffrn_reflns_limit_l_min -17
_diffrn_reflns_number 6308
_diffrn_reflns_point_group_measured_fraction_full 0.972
_diffrn_reflns_point_group_measured_fraction_max 0.958
_diffrn_reflns_theta_full 25.242
_diffrn_reflns_theta_max 29.996
_diffrn_reflns_theta_min 3.453
_diffrn_standards_decay_% n/a
_diffrn_standards_interval_count n/a
_diffrn_standards_interval_time n/a
_exptl_absorpt_coefficient_mu 0.097
_exptl_absorpt_correction_type none
_exptl_crystal_colour yellow
_exptl_crystal_density_diffrn 1.367
_exptl_crystal_description block
_exptl_crystal_F_000 632
_exptl_crystal_size_max 0.31
_exptl_crystal_size_mid 0.26
_exptl_crystal_size_min 0.26
_refine_diff_density_max 0.244
_refine_diff_density_min -0.236
_refine_diff_density_rms 0.049
_refine_ls_extinction_method none
_refine_ls_goodness_of_fit_ref 1.038
_refine_ls_hydrogen_treatment mixed
_refine_ls_matrix_type full
_refine_ls_number_parameters 216
_refine_ls_number_reflns 4065
_refine_ls_number_restraints 4
_refine_ls_restrained_S_all 1.037
_refine_ls_R_factor_all 0.1407
_refine_ls_R_factor_gt 0.0805
_refine_ls_shift/su_max 0.000
_refine_ls_shift/su_mean 0.000
_refine_ls_structure_factor_coef Fsqd
_refine_ls_weighting_details 'w=1/[\s^2^(Fo^2^)+(0.0655P)^2^+0.1706P] where P=(Fo^2^+2Fc^2^)/3'
_refine_ls_weighting_scheme calc
_refine_ls_wR_factor_gt 0.1570
_refine_ls_wR_factor_ref 0.1827
_reflns_Friedel_coverage 0.000
_reflns_number_gt 2444
_reflns_number_total 4065
_reflns_threshold_expression 'I > 2\s(I)'
_cod_data_source_file c9nj06114b2.cif
_cod_data_source_block H2L3
_cod_depositor_comments
;Adding full bibliography for 7059256--7059262.cif.

 Adding full bibliography for 7059256--7059262.cif.
;
_cod_original_sg_symbol_H-M 'P 21/c'
_cod_database_code 7059260
_shelx_shelxl_version_number 2016/6
_shelx_space_group_comment
;
The symmetry employed for this shelxl refinement is uniquely defined
by the following loop, which should always be used as a source of
symmetry information in preference to the above space-group names.
They are only intended as comments.
;

loop_
_space_group_symop_operation_xyz
'x, y, z'
'-x, y+1/2, -z+1/2'
'-x, -y, -z'
'x, -y-1/2, z-1/2'

loop_
_atom_site_label
_atom_site_type_symbol
_atom_site_fract_x
_atom_site_fract_y
_atom_site_fract_z
_atom_site_U_iso_or_equiv
_atom_site_adp_type
_atom_site_occupancy
_atom_site_site_symmetry_order
_atom_site_calc_flag
_atom_site_refinement_flags_posn
_atom_site_refinement_flags_adp
C1 C 0.24773(13) 0.1279(3) 0.28459(18) 0.0287(5) Uani 1 1 d . .
C2 C 0.28060(14) 0.1700(3) 0.40143(18) 0.0324(5) Uani 1 1 d . .
C3 C 0.36785(14) 0.1901(4) 0.4584(2) 0.0429(7) Uani 1 1 d . .
H3 H 0.388945 0.216297 0.535534 0.051 Uiso 1 1 calc R U
C4 C 0.42448(16) 0.1720(4) 0.4029(2) 0.0480(7) Uani 1 1 d . .
H4 H 0.4856(17) 0.189(4) 0.446(2) 0.058 Uiso 1 1 d . U
C5 C 0.39338(14) 0.1344(4) 0.2892(2) 0.0423(7) Uani 1 1 d . .
C6 C 0.30622(13) 0.1113(4) 0.2305(2) 0.0354(6) Uani 1 1 d . .
H6 H 0.286248 0.084215 0.153488 0.042 Uiso 1 1 calc R U
C7 C 0.15523(12) 0.1052(3) 0.22033(17) 0.0263(5) Uani 1 1 d . .
C8 C -0.02868(13) 0.1363(3) 0.29020(18) 0.0298(5) Uani 1 1 d . .
C9 C -0.12228(12) 0.1422(3) 0.22826(17) 0.0264(5) Uani 1 1 d . .
C10 C -0.17778(13) 0.0804(3) 0.28133(19) 0.0292(5) Uani 1 1 d . .
C11 C -0.26645(14) 0.0860(4) 0.2183(2) 0.0390(6) Uani 1 1 d . .
H11 H -0.304175 0.043549 0.250937 0.047 Uiso 1 1 calc R U
C12 C -0.29838(15) 0.1525(4) 0.1100(2) 0.0445(7) Uani 1 1 d . .
H12 H -0.357313 0.153932 0.070327 0.053 Uiso 1 1 calc R U
C13 C -0.24437(14) 0.2179(4) 0.0584(2) 0.0407(6) Uani 1 1 d . .
H13 H -0.266477 0.264429 -0.014922 0.049 Uiso 1 1 calc R U
C14 C -0.15758(14) 0.2123(3) 0.11783(19) 0.0327(5) Uani 1 1 d . .
H14 H -0.120995 0.256385 0.083847 0.039 Uiso 1 1 calc R U
C15 C 0.12082(14) 0.0421(4) 0.09955(18) 0.0351(6) Uani 1 1 d . .
H15A H 0.087645 0.137942 0.051897 0.053 Uiso 1 1 calc R U
H15B H 0.085176 -0.062995 0.092589 0.053 Uiso 1 1 calc R U
H15C H 0.167600 0.010951 0.076771 0.053 Uiso 1 1 calc R U
C16 C 0.53282(16) 0.1451(6) 0.2778(3) 0.0815(12) Uani 1 1 d . .
H16A H 0.556514 0.053657 0.334998 0.122 Uiso 1 1 calc R U
H16B H 0.543126 0.263595 0.312307 0.122 Uiso 1 1 calc R U
H16C H 0.559399 0.137079 0.222829 0.122 Uiso 1 1 calc R U
N1 N 0.10695(10) 0.1408(3) 0.27650(15) 0.0311(5) Uani 1 1 d . .
N2 N 0.01932(11) 0.1253(3) 0.22383(16) 0.0347(5) Uani 1 1 d D .
N3 N -0.14956(13) 0.0145(3) 0.38896(17) 0.0401(5) Uani 1 1 d D .
O1 O 0.22987(10) 0.1927(3) 0.46285(13) 0.0421(5) Uani 1 1 d D .
O2 O 0.00599(9) 0.1394(3) 0.39380(13) 0.0444(5) Uani 1 1 d . .
O3 O 0.44285(10) 0.1167(3) 0.22339(17) 0.0643(7) Uani 1 1 d . .
H2 H -0.0044(18) 0.103(5) 0.1540(16) 0.077 Uiso 1 1 d D U
H3A H -0.0951(12) 0.015(5) 0.431(2) 0.077 Uiso 1 1 d D U
H3B H -0.1861(16) -0.037(4) 0.412(3) 0.077 Uiso 1 1 d D U
H1 H 0.1787(14) 0.187(5) 0.413(2) 0.096 Uiso 1 1 d D U

loop_
_atom_site_aniso_label
_atom_site_aniso_U_11
_atom_site_aniso_U_22
_atom_site_aniso_U_33
_atom_site_aniso_U_23
_atom_site_aniso_U_13
_atom_site_aniso_U_12
C1 0.0290(10) 0.0304(13) 0.0274(11) 0.0043(10) 0.0113(9) -0.0010(9)
C2 0.0333(11) 0.0363(15) 0.0273(12) 0.0046(10) 0.0108(9) -0.0016(10)
C3 0.0358(12) 0.0557(18) 0.0294(12) 0.0049(12) 0.0029(10) -0.0030(12)
C4 0.0266(11) 0.063(2) 0.0458(15) 0.0160(14) 0.0034(11) -0.0004(12)
C5 0.0268(11) 0.0575(18) 0.0437(15) 0.0167(13) 0.0144(10) 0.0065(11)
C6 0.0302(11) 0.0466(17) 0.0295(12) 0.0058(11) 0.0111(9) 0.0030(10)
C7 0.0277(10) 0.0273(13) 0.0248(11) 0.0013(9) 0.0109(9) -0.0015(9)
C8 0.0304(10) 0.0334(14) 0.0260(11) -0.0024(10) 0.0108(9) -0.0009(10)
C9 0.0269(10) 0.0256(13) 0.0265(11) -0.0045(10) 0.0095(8) -0.0013(9)
C10 0.0309(10) 0.0258(13) 0.0337(12) -0.0045(10) 0.0150(9) 0.0006(9)
C11 0.0290(11) 0.0404(15) 0.0489(15) 0.0032(13) 0.0160(11) -0.0003(10)
C12 0.0284(11) 0.0455(17) 0.0513(16) -0.0007(14) 0.0052(11) 0.0034(11)
C13 0.0366(12) 0.0472(17) 0.0328(13) 0.0027(12) 0.0064(10) 0.0064(11)
C14 0.0346(11) 0.0357(14) 0.0285(12) 0.0002(11) 0.0125(9) 0.0007(10)
C15 0.0303(10) 0.0484(16) 0.0274(12) -0.0053(11) 0.0119(9) -0.0032(11)
C16 0.0280(13) 0.130(4) 0.087(3) 0.034(2) 0.0228(15) 0.0138(17)
N1 0.0244(8) 0.0407(13) 0.0281(10) -0.0002(9) 0.0094(7) -0.0030(8)
N2 0.0264(9) 0.0503(14) 0.0279(10) -0.0048(10) 0.0106(8) -0.0021(9)
N3 0.0353(10) 0.0549(15) 0.0332(12) 0.0079(10) 0.0160(9) -0.0037(10)
O1 0.0398(9) 0.0616(13) 0.0240(8) -0.0041(9) 0.0109(7) -0.0052(9)
O2 0.0311(8) 0.0765(14) 0.0244(8) -0.0004(9) 0.0090(7) -0.0034(9)
O3 0.0293(8) 0.114(2) 0.0556(12) 0.0204(12) 0.0227(9) 0.0120(10)

loop_
_atom_type_symbol
_atom_type_description
_atom_type_scat_dispersion_real
_atom_type_scat_dispersion_imag
_atom_type_scat_source
C C 0.0033 0.0016 'International Tables Vol C Tables 4.2.6.8 and 6.1.1.4'
H H 0.0000 0.0000 'International Tables Vol C Tables 4.2.6.8 and 6.1.1.4'
N N 0.0061 0.0033 'International Tables Vol C Tables 4.2.6.8 and 6.1.1.4'
O O 0.0106 0.0060 'International Tables Vol C Tables 4.2.6.8 and 6.1.1.4'

loop_
_geom_angle_atom_site_label_1
_geom_angle_atom_site_label_2
_geom_angle_atom_site_label_3
_geom_angle
C6 C1 C2 117.60(19)
C6 C1 C7 120.47(19)
C2 C1 C7 121.93(18)
O1 C2 C3 117.0(2)
O1 C2 C1 122.97(18)
C3 C2 C1 120.0(2)
C2 C3 C4 121.2(2)
C2 C3 H3 119.4
C4 C3 H3 119.4
C5 C4 C3 119.4(2)
C5 C4 H4 121.5(17)
C3 C4 H4 119.1(17)
C4 C5 C6 120.4(2)
C4 C5 O3 125.1(2)
C6 C5 O3 114.5(2)
C5 C6 C1 121.3(2)
C5 C6 H6 119.3
C1 C6 H6 119.3
N1 C7 C1 114.89(19)
N1 C7 C15 123.06(18)
C1 C7 C15 122.04(18)
O2 C8 N2 120.54(18)
O2 C8 C9 124.11(19)
N2 C8 C9 115.34(18)
C14 C9 C10 119.04(18)
C14 C9 C8 121.10(19)
C10 C9 C8 119.85(19)
N3 C10 C11 119.0(2)
N3 C10 C9 123.23(19)
C11 C10 C9 117.8(2)
C12 C11 C10 121.4(2)
C12 C11 H11 119.3
C10 C11 H11 119.3
C11 C12 C13 121.1(2)
C11 C12 H12 119.4
C13 C12 H12 119.4
C14 C13 C12 118.5(2)
C14 C13 H13 120.8
C12 C13 H13 120.8
C13 C14 C9 122.1(2)
C13 C14 H14 119.0
C9 C14 H14 119.0
C7 C15 H15A 109.5
C7 C15 H15B 109.5
H15A C15 H15B 109.5
C7 C15 H15C 109.5
H15A C15 H15C 109.5
H15B C15 H15C 109.5
O3 C16 H16A 109.5
O3 C16 H16B 109.5
H16A C16 H16B 109.5
O3 C16 H16C 109.5
H16A C16 H16C 109.5
H16B C16 H16C 109.5
C7 N1 N2 119.49(18)
C8 N2 N1 117.61(18)
C8 N2 H2 120(2)
N1 N2 H2 122(2)
C10 N3 H3A 120(2)
C10 N3 H3B 118(2)
H3A N3 H3B 121(3)
C2 O1 H1 104(2)
C5 O3 C16 117.3(2)

loop_
_geom_bond_atom_site_label_1
_geom_bond_atom_site_label_2
_geom_bond_distance
C1 C6 1.397(3)
C1 C2 1.413(3)
C1 C7 1.473(3)
C2 O1 1.362(3)
C2 C3 1.382(3)
C3 C4 1.384(4)
C3 H3 0.9300
C4 C5 1.370(4)
C4 H4 0.98(3)
C5 C6 1.386(3)
C5 O3 1.385(3)
C6 H6 0.9300
C7 N1 1.290(2)
C7 C15 1.498(3)
C8 O2 1.226(2)
C8 N2 1.368(3)
C8 C9 1.476(3)
C9 C14 1.403(3)
C9 C10 1.412(3)
C10 N3 1.359(3)
C10 C11 1.407(3)
C11 C12 1.368(4)
C11 H11 0.9300
C12 C13 1.387(3)
C12 H12 0.9300
C13 C14 1.372(3)
C13 H13 0.9300
C14 H14 0.9300
C15 H15A 0.9600
C15 H15B 0.9600
C15 H15C 0.9600
C16 O3 1.425(3)
C16 H16A 0.9600
C16 H16B 0.9600
C16 H16C 0.9600
N1 N2 1.378(2)
N2 H2 0.843(17)
N3 H3A 0.871(17)
N3 H3B 0.854(17)
O1 H1 0.861(18)

loop_
_geom_hbond_atom_site_label_D
_geom_hbond_atom_site_label_H
_geom_hbond_atom_site_label_A
_geom_hbond_distance_DH
_geom_hbond_distance_HA
_geom_hbond_distance_DA
_geom_hbond_angle_DHA
_geom_hbond_site_symmetry_A
N3 H3A O2 0.871(17) 2.13(3) 2.748(2) 128(3) .
N3 H3A O2 0.871(17) 2.45(3) 3.127(3) 134(3) 3_556
N3 H3B O1 0.854(17) 2.30(2) 3.091(3) 155(3) 3_556
O1 H1 N1 0.861(18) 1.74(2) 2.528(2) 152(4) .
